data_7058055
loop_
_publ_author_name
'Saxena, Priya'
'Thomas, Jisha Mary'
'Sivasankar, Chinnappan'
'Thirupathi, Natesan'

_publ_section_title
;
 Syntheses and structural aspects of six-membered palladacyclic complexes
 derived from N,N&#x2032;,N&#x2032;&#x2032;-triarylguanidines with N- or
 S-thiocyanate ligands
;
_journal_issue 5
_journal_name_full 'New Journal of Chemistry'
_journal_page_first 2307
_journal_paper_doi 10.1039/C8NJ04167A
_journal_volume 43
_journal_year 2019
_chemical_formula_moiety 'C29 H34 N7 P Pd S, C7 H8'
_chemical_formula_sum 'C36 H42 N7 P Pd S'
_chemical_formula_weight 742.19
_space_group_crystal_system triclinic
_space_group_IT_number 2
_space_group_name_Hall '-P 1'
_space_group_name_H-M_alt 'P -1'
_symmetry_space_group_name_Hall '-P 1'
_symmetry_space_group_name_H-M 'P -1'
_atom_sites_solution_hydrogens geom
_audit_creation_method SHELXL-2016/6
_audit_update_record
;
2018-04-20 deposited with the CCDC.
2018-12-14 downloaded from the CCDC.
;
_cell_angle_alpha 72.737(4)
_cell_angle_beta 73.456(4)
_cell_angle_gamma 69.959(4)
_cell_formula_units_Z 2
_cell_length_a 10.9066(5)
_cell_length_b 12.8213(6)
_cell_length_c 12.8595(6)
_cell_measurement_reflns_used 6435
_cell_measurement_temperature 298(2)
_cell_measurement_theta_max 26.37
_cell_measurement_theta_min 3.27
_cell_volume 1579.30(14)
_computing_cell_refinement 'CrysAlisPro, Oxford Diffraction Ltd.'
_computing_data_collection 'CrysAlisPro, Oxford Diffraction Ltd.'
_computing_data_reduction 'CrysAlisPro, Oxford Diffraction Ltd.'
_computing_molecular_graphics 'OLEX 2-2.1'
_computing_publication_material 'WINGX V1.80.01'
_computing_structure_refinement 'SHELXL-2016/6 (Sheldrick, 2016)'
_computing_structure_solution SIR-92
_diffrn_ambient_temperature 298(2)
_diffrn_detector_area_resol_mean 0.3703
_diffrn_measured_fraction_theta_full 0.998
_diffrn_measured_fraction_theta_max 0.998
_diffrn_measurement_device_type 'Sapphire-3 CCD detector'
_diffrn_measurement_method 'OMEGA SCAN'
_diffrn_radiation_source 'fine-focus sealed tube'
_diffrn_radiation_type MoK\a
_diffrn_radiation_wavelength 0.71073
_diffrn_reflns_av_R_equivalents 0.0722
_diffrn_reflns_av_unetI/netI 0.0549
_diffrn_reflns_Laue_measured_fraction_full 0.998
_diffrn_reflns_Laue_measured_fraction_max 0.998
_diffrn_reflns_limit_h_max 13
_diffrn_reflns_limit_h_min -13
_diffrn_reflns_limit_k_max 16
_diffrn_reflns_limit_k_min -16
_diffrn_reflns_limit_l_max 16
_diffrn_reflns_limit_l_min -16
_diffrn_reflns_number 22288
_diffrn_reflns_point_group_measured_fraction_full 0.998
_diffrn_reflns_point_group_measured_fraction_max 0.998
_diffrn_reflns_theta_full 25.242
_diffrn_reflns_theta_max 26.371
_diffrn_reflns_theta_min 3.274
_exptl_absorpt_coefficient_mu 0.745
_exptl_absorpt_correction_T_max 0.8533
_exptl_absorpt_correction_T_min 0.8357
_exptl_absorpt_correction_type empirical
_exptl_absorpt_process_details 'CrysAlisPro 1.171.34.40 (2006)'
_exptl_crystal_colour Yellow
_exptl_crystal_density_diffrn 1.561
_exptl_crystal_density_method 'not measured'
_exptl_crystal_description Irregular
_exptl_crystal_F_000 768
_exptl_crystal_size_max 0.250
_exptl_crystal_size_mid 0.230
_exptl_crystal_size_min 0.220
_refine_diff_density_max 1.130
_refine_diff_density_min -1.484
_refine_diff_density_rms 0.168
_refine_ls_extinction_coef 0.275(6)
_refine_ls_extinction_expression Fc^*^=kFc[1+0.001xFc^2^\l^3^/sin(2\q)]^-1/4^
_refine_ls_extinction_method 'SHELXL-2016/6 (Sheldrick 2016)'
_refine_ls_goodness_of_fit_ref 1.104
_refine_ls_hydrogen_treatment constr
_refine_ls_matrix_type fullcycle
_refine_ls_number_parameters 372
_refine_ls_number_reflns 6435
_refine_ls_number_restraints 0
_refine_ls_restrained_S_all 1.104
_refine_ls_R_factor_all 0.0576
_refine_ls_R_factor_gt 0.0537
_refine_ls_shift/su_max 0.010
_refine_ls_shift/su_mean 0.003
_refine_ls_structure_factor_coef Fsqd
_refine_ls_weighting_details 'w=1/[\s^2^(Fo^2^)+(0.0794P)^2^+1.9938P] where P=(Fo^2^+2Fc^2^)/3'
_refine_ls_weighting_scheme calc
_refine_ls_wR_factor_gt 0.1381
_refine_ls_wR_factor_ref 0.1434
_reflns_Friedel_coverage 0.000
_reflns_number_gt 5877
_reflns_number_total 6435
_reflns_threshold_expression 'I > 2\s(I)'
_cod_data_source_file c8nj04167a2.cif
_cod_data_source_block 10
_cod_depositor_comments
;
The following automatic conversions were performed:

'_exptl_absorpt_correction_type' value 'Empirical' changed to
'empirical' according to
/home/data/users/saulius/crontab/automatic-downloads/rss-feeds/RSC/lib/dictionaries/cif_core.dic
dictionary named 'cif_core.dic' version 2.4.2 from 2011-04-26.

Automatic conversion script
Id: cif_fix_values 4973 2017-02-22 13:04:09Z antanas 

 Adding full bibliography for 7058049--7058061.cif.
;
_cod_original_cell_volume 1579.31(14)
_cod_database_code 7058055
_shelx_shelxl_version_number 2016/6
_shelx_space_group_comment
;
The symmetry employed for this shelxl refinement is uniquely defined
by the following loop, which should always be used as a source of
symmetry information in preference to the above space-group names.
They are only intended as comments.
;
_shelx_estimated_absorpt_t_min 0.836
_shelx_estimated_absorpt_t_max 0.853

loop_
_space_group_symop_operation_xyz
'x, y, z'
'-x, -y, -z'

loop_
_atom_site_label
_atom_site_type_symbol
_atom_site_fract_x
_atom_site_fract_y
_atom_site_fract_z
_atom_site_U_iso_or_equiv
_atom_site_adp_type
_atom_site_occupancy
_atom_site_site_symmetry_order
_atom_site_calc_flag
_atom_site_refinement_flags_posn
_atom_site_refinement_flags_adp
Pd1 Pd 0.81215(3) 0.89455(2) 0.70035(2) 0.02473(10) Uani 1 1 d . .
P1 P 0.93293(10) 1.00307(8) 0.70630(7) 0.02499(18) Uani 1 1 d . .
S1 S 1.26693(13) 0.68098(12) 0.58447(13) 0.0585(3) Uani 1 1 d . .
N1 N 0.7014(3) 0.7811(3) 0.7254(2) 0.0258(6) Uani 1 1 d . .
N2 N 0.5888(4) 0.6630(3) 0.8689(3) 0.0405(9) Uani 1 1 d . .
H2 H 0.606856 0.615690 0.827535 0.049 Uiso 1 1 calc R U
N3 N 0.5760(3) 0.8407(3) 0.8876(2) 0.0312(7) Uani 1 1 d . .
H3 H 0.560999 0.817792 0.958856 0.037 Uiso 1 1 calc R U
N4 N 1.1603(4) 1.0752(3) 0.6214(3) 0.0381(8) Uani 1 1 d . .
N5 N 0.9772(4) 1.1885(3) 0.7412(3) 0.0362(8) Uani 1 1 d . .
N6 N 1.1121(4) 0.9982(3) 0.8237(3) 0.0392(8) Uani 1 1 d . .
N7 N 0.9953(4) 0.7805(3) 0.6483(3) 0.0317(7) Uani 1 1 d . .
C1 C 0.6256(4) 0.7610(3) 0.8243(3) 0.0287(7) Uani 1 1 d . .
C2 C 0.7309(4) 0.7026(3) 0.6571(3) 0.0320(8) Uani 1 1 d . .
C3 C 0.8348(5) 0.6032(4) 0.6700(4) 0.0459(11) Uani 1 1 d . .
H3A H 0.885741 0.588483 0.722490 0.055 Uiso 1 1 calc R U
C4 C 0.8622(6) 0.5268(4) 0.6054(5) 0.0586(15) Uani 1 1 d . .
H4 H 0.932582 0.460691 0.613377 0.070 Uiso 1 1 calc R U
C5 C 0.7878(6) 0.5470(5) 0.5306(4) 0.0599(16) Uani 1 1 d . .
H5 H 0.806268 0.493763 0.488294 0.072 Uiso 1 1 calc R U
C6 C 0.6841(6) 0.6457(5) 0.5153(4) 0.0580(14) Uani 1 1 d . .
H6 H 0.634100 0.658520 0.462685 0.070 Uiso 1 1 calc R U
C7 C 0.6538(5) 0.7276(4) 0.5796(4) 0.0412(10) Uani 1 1 d . .
C8 C 0.5465(6) 0.8344(5) 0.5622(5) 0.0626(14) Uani 1 1 d . .
H8A H 0.483680 0.841382 0.631127 0.094 Uiso 1 1 calc R U
H8B H 0.501957 0.833907 0.507888 0.094 Uiso 1 1 calc R U
H8C H 0.583696 0.897650 0.536271 0.094 Uiso 1 1 calc R U
C9 C 0.5204(5) 0.6356(4) 0.9831(4) 0.0478(12) Uani 1 1 d . .
C10 C 0.6035(6) 0.5785(4) 1.0647(4) 0.0501(12) Uani 1 1 d . .
H10 H 0.695761 0.562728 1.043657 0.060 Uiso 1 1 calc R U
C11 C 0.5434(8) 0.5483(5) 1.1732(5) 0.0681(17) Uani 1 1 d . .
H11 H 0.594321 0.509471 1.227272 0.082 Uiso 1 1 calc R U
C12 C 0.4066(8) 0.5761(5) 1.2017(6) 0.0688(17) Uani 1 1 d . .
H12 H 0.366733 0.557463 1.276360 0.083 Uiso 1 1 calc R U
C13 C 0.3278(7) 0.6285(5) 1.1274(5) 0.0644(16) Uani 1 1 d . .
H13 H 0.235769 0.644014 1.150721 0.077 Uiso 1 1 calc R U
C14 C 0.3850(6) 0.6604(4) 1.0132(5) 0.0549(13) Uani 1 1 d . .
C15 C 0.3060(7) 0.7133(5) 0.9302(6) 0.0686(16) Uani 1 1 d . .
H15A H 0.290930 0.794293 0.913819 0.103 Uiso 1 1 calc R U
H15B H 0.221987 0.696020 0.957015 0.103 Uiso 1 1 calc R U
H15C H 0.351867 0.685356 0.863898 0.103 Uiso 1 1 calc R U
C16 C 0.5480(4) 0.9594(3) 0.8415(3) 0.0268(7) Uani 1 1 d . .
C17 C 0.6393(4) 1.0022(3) 0.7520(3) 0.0245(7) Uani 1 1 d . .
C18 C 0.6021(4) 1.1188(3) 0.7050(3) 0.0307(8) Uani 1 1 d . .
H18 H 0.657415 1.148810 0.641860 0.037 Uiso 1 1 calc R U
C19 C 0.4850(4) 1.1903(4) 0.7503(4) 0.0385(9) Uani 1 1 d . .
H19 H 0.462761 1.267931 0.718606 0.046 Uiso 1 1 calc R U
C20 C 0.3998(4) 1.1464(4) 0.8437(4) 0.0376(9) Uani 1 1 d . .
H20 H 0.323174 1.195349 0.876212 0.045 Uiso 1 1 calc R U
C21 C 0.4286(4) 1.0300(4) 0.8886(3) 0.0308(8) Uani 1 1 d . .
C22 C 0.3292(4) 0.9840(4) 0.9847(4) 0.0378(9) Uani 1 1 d . .
H22A H 0.278536 0.953507 0.957387 0.057 Uiso 1 1 calc R U
H22B H 0.270071 1.044357 1.020117 0.057 Uiso 1 1 calc R U
H22C H 0.375905 0.924998 1.037543 0.057 Uiso 1 1 calc R U
C23 C 1.0779(4) 1.0215(4) 0.5938(3) 0.0344(9) Uani 1 1 d . .
H23A H 1.132109 0.947667 0.578986 0.041 Uiso 1 1 calc R U
H23B H 1.046784 1.068059 0.526535 0.041 Uiso 1 1 calc R U
C24 C 0.8700(4) 1.1503(3) 0.7286(4) 0.0335(8) Uani 1 1 d . .
H24A H 0.832144 1.201397 0.665848 0.040 Uiso 1 1 calc R U
H24B H 0.799817 1.153581 0.794808 0.040 Uiso 1 1 calc R U
C25 C 1.0232(4) 0.9350(4) 0.8214(3) 0.0332(8) Uani 1 1 d . .
H25A H 0.959163 0.929515 0.891338 0.040 Uiso 1 1 calc R U
H25B H 1.075507 0.858322 0.814024 0.040 Uiso 1 1 calc R U
C26 C 1.2140(4) 1.0058(4) 0.7199(4) 0.0417(10) Uani 1 1 d . .
H26A H 1.278450 1.037619 0.728631 0.050 Uiso 1 1 calc R U
H26B H 1.260900 0.929623 0.708032 0.050 Uiso 1 1 calc R U
C27 C 1.0835(5) 1.1886(4) 0.6406(4) 0.0409(10) Uani 1 1 d . .
H27A H 1.043823 1.232576 0.576668 0.049 Uiso 1 1 calc R U
H27B H 1.143897 1.226364 0.646219 0.049 Uiso 1 1 calc R U
C28 C 1.0361(5) 1.1143(4) 0.8365(4) 0.0406(10) Uani 1 1 d . .
H28A H 1.094577 1.149194 0.849844 0.049 Uiso 1 1 calc R U
H28B H 0.965057 1.109827 0.901890 0.049 Uiso 1 1 calc R U
C29 C 1.1078(4) 0.7378(3) 0.6221(3) 0.0336(8) Uani 1 1 d . .
C30 C 1.0163(8) 0.5810(7) 0.9109(7) 0.087(2) Uiso 1 1 d . .
C31 C 0.9541(11) 0.6310(10) 1.0031(10) 0.122(3) Uiso 1 1 d . .
C32 C 0.9497(14) 0.5278(13) 1.1002(12) 0.148(4) Uiso 1 1 d . .
C33 C 0.895(2) 0.593(2) 1.1677(19) 0.241(9) Uiso 1 1 d . .

loop_
_atom_site_aniso_label
_atom_site_aniso_U_11
_atom_site_aniso_U_22
_atom_site_aniso_U_33
_atom_site_aniso_U_23
_atom_site_aniso_U_13
_atom_site_aniso_U_12
Pd1 0.03076(16) 0.02622(16) 0.02036(15) -0.00450(11) -0.00337(11) -0.01396(12)
P1 0.0301(5) 0.0281(5) 0.0206(4) -0.0043(3) -0.0041(3) -0.0147(4)
S1 0.0376(6) 0.0547(8) 0.0745(9) -0.0167(7) 0.0000(6) -0.0095(5)
N1 0.0319(16) 0.0260(15) 0.0245(15) -0.0091(12) 0.0008(12) -0.0166(13)
N2 0.058(2) 0.0347(18) 0.0313(18) -0.0128(14) 0.0104(16) -0.0281(17)
N3 0.049(2) 0.0318(17) 0.0167(14) -0.0062(12) 0.0009(13) -0.0217(15)
N4 0.0408(19) 0.047(2) 0.0342(18) -0.0129(15) 0.0036(15) -0.0273(17)
N5 0.0401(19) 0.0371(19) 0.0407(19) -0.0154(15) -0.0043(15) -0.0199(15)
N6 0.041(2) 0.050(2) 0.0362(18) -0.0105(16) -0.0120(15) -0.0200(17)
N7 0.0366(19) 0.0280(16) 0.0315(17) -0.0013(13) -0.0054(14) -0.0161(15)
C1 0.037(2) 0.0296(19) 0.0243(17) -0.0082(14) -0.0025(15) -0.0161(16)
C2 0.039(2) 0.033(2) 0.0290(19) -0.0134(16) 0.0065(16) -0.0214(17)
C3 0.048(3) 0.040(2) 0.049(3) -0.013(2) 0.007(2) -0.022(2)
C4 0.064(3) 0.038(3) 0.063(3) -0.021(2) 0.019(3) -0.019(2)
C5 0.086(4) 0.056(3) 0.045(3) -0.026(2) 0.022(3) -0.046(3)
C6 0.079(4) 0.074(4) 0.039(3) -0.022(2) 0.004(2) -0.048(3)
C7 0.049(3) 0.054(3) 0.031(2) -0.0116(19) -0.0023(18) -0.031(2)
C8 0.063(3) 0.072(4) 0.058(3) -0.018(3) -0.018(3) -0.016(3)
C9 0.064(3) 0.032(2) 0.047(3) -0.0154(19) 0.016(2) -0.029(2)
C10 0.074(3) 0.033(2) 0.045(3) -0.0039(19) -0.013(2) -0.019(2)
C11 0.112(5) 0.051(3) 0.053(3) -0.003(3) -0.029(3) -0.035(3)
C12 0.098(5) 0.055(3) 0.060(4) -0.022(3) 0.008(3) -0.042(3)
C13 0.094(4) 0.039(3) 0.061(3) -0.020(3) 0.011(3) -0.035(3)
C14 0.062(3) 0.038(3) 0.065(3) -0.013(2) -0.005(3) -0.020(2)
C15 0.083(4) 0.055(3) 0.084(4) -0.014(3) -0.027(3) -0.032(3)
C16 0.0343(19) 0.0308(19) 0.0230(17) -0.0082(14) -0.0064(14) -0.0163(15)
C17 0.0312(18) 0.0285(18) 0.0198(16) -0.0068(13) -0.0060(14) -0.0139(15)
C18 0.037(2) 0.0301(19) 0.0293(19) -0.0029(15) -0.0127(16) -0.0129(16)
C19 0.044(2) 0.031(2) 0.046(2) -0.0073(17) -0.0207(19) -0.0080(18)
C20 0.031(2) 0.044(2) 0.043(2) -0.0188(19) -0.0092(17) -0.0074(17)
C21 0.0296(19) 0.042(2) 0.0291(19) -0.0159(16) -0.0039(15) -0.0147(16)
C22 0.033(2) 0.054(3) 0.035(2) -0.0198(19) -0.0016(17) -0.0180(19)
C23 0.043(2) 0.043(2) 0.0249(18) -0.0101(16) 0.0017(16) -0.0254(19)
C24 0.036(2) 0.034(2) 0.038(2) -0.0125(17) -0.0073(17) -0.0158(17)
C25 0.036(2) 0.040(2) 0.0274(19) -0.0042(16) -0.0100(16) -0.0148(17)
C26 0.033(2) 0.052(3) 0.048(3) -0.016(2) -0.0075(18) -0.0184(19)
C27 0.052(3) 0.040(2) 0.040(2) -0.0088(18) -0.0024(19) -0.031(2)
C28 0.046(2) 0.055(3) 0.037(2) -0.0190(19) -0.0096(18) -0.025(2)
C29 0.042(2) 0.030(2) 0.033(2) -0.0057(16) -0.0043(17) -0.0181(18)

loop_
_atom_type_symbol
_atom_type_description
_atom_type_scat_dispersion_real
_atom_type_scat_dispersion_imag
_atom_type_scat_source
C C 0.0033 0.0016 'International Tables Vol C Tables 4.2.6.8 and 6.1.1.4'
H H 0.0000 0.0000 'International Tables Vol C Tables 4.2.6.8 and 6.1.1.4'
N N 0.0061 0.0033 'International Tables Vol C Tables 4.2.6.8 and 6.1.1.4'
P P 0.1023 0.0942 'International Tables Vol C Tables 4.2.6.8 and 6.1.1.4'
S S 0.1246 0.1234 'International Tables Vol C Tables 4.2.6.8 and 6.1.1.4'
Pd Pd -0.9988 1.0072 'International Tables Vol C Tables 4.2.6.8 and 6.1.1.4'

loop_
_geom_angle_atom_site_label_1
_geom_angle_atom_site_label_2
_geom_angle_atom_site_label_3
_geom_angle
_geom_angle_site_symmetry_1
_geom_angle_site_symmetry_3
C17 Pd1 N1 85.93(13) . .
C17 Pd1 N7 179.07(12) . .
N1 Pd1 N7 94.32(12) . .
C17 Pd1 P1 93.51(10) . .
N1 Pd1 P1 169.56(9) . .
N7 Pd1 P1 86.08(9) . .
C25 P1 C23 97.52(19) . .
C25 P1 C24 98.60(19) . .
C23 P1 C24 97.82(19) . .
C25 P1 Pd1 110.33(13) . .
C23 P1 Pd1 119.81(13) . .
C24 P1 Pd1 127.25(13) . .
C1 N1 C2 117.4(3) . .
C1 N1 Pd1 116.2(2) . .
C2 N1 Pd1 123.8(2) . .
C1 N2 C9 122.4(3) . .
C1 N2 H2 118.8 . .
C9 N2 H2 118.8 . .
C1 N3 C16 123.0(3) . .
C1 N3 H3 118.5 . .
C16 N3 H3 118.5 . .
C26 N4 C27 109.3(3) . .
C26 N4 C23 111.2(3) . .
C27 N4 C23 110.9(4) . .
C28 N5 C27 108.5(4) . .
C28 N5 C24 111.1(3) . .
C27 N5 C24 110.9(3) . .
C28 N6 C25 110.7(3) . .
C28 N6 C26 108.1(4) . .
C25 N6 C26 111.1(3) . .
C29 N7 Pd1 163.3(3) . .
N1 C1 N2 123.2(3) . .
N1 C1 N3 120.8(3) . .
N2 C1 N3 116.1(3) . .
C7 C2 C3 121.6(4) . .
C7 C2 N1 118.6(4) . .
C3 C2 N1 119.9(4) . .
C4 C3 C2 119.9(5) . .
C4 C3 H3A 120.0 . .
C2 C3 H3A 120.0 . .
C5 C4 C3 120.3(6) . .
C5 C4 H4 119.9 . .
C3 C4 H4 119.9 . .
C4 C5 C6 121.1(5) . .
C4 C5 H5 119.5 . .
C6 C5 H5 119.4 . .
C5 C6 C7 120.3(5) . .
C5 C6 H6 119.9 . .
C7 C6 H6 119.9 . .
C2 C7 C6 116.9(5) . .
C2 C7 C8 122.2(4) . .
C6 C7 C8 120.9(5) . .
C7 C8 H8A 109.5 . .
C7 C8 H8B 109.5 . .
H8A C8 H8B 109.5 . .
C7 C8 H8C 109.5 . .
H8A C8 H8C 109.5 . .
H8B C8 H8C 109.5 . .
C14 C9 N2 122.3(5) . .
C14 C9 C10 121.3(5) . .
N2 C9 C10 116.4(5) . .
C11 C10 C9 118.4(6) . .
C11 C10 H10 120.8 . .
C9 C10 H10 120.8 . .
C10 C11 C12 119.2(6) . .
C10 C11 H11 120.4 . .
C12 C11 H11 120.4 . .
C13 C12 C11 123.3(6) . .
C13 C12 H12 118.3 . .
C11 C12 H12 118.3 . .
C12 C13 C14 119.9(6) . .
C12 C13 H13 120.0 . .
C14 C13 H13 120.0 . .
C9 C14 C13 117.8(6) . .
C9 C14 C15 119.9(5) . .
C13 C14 C15 122.2(6) . .
C14 C15 H15A 109.5 . .
C14 C15 H15B 109.5 . .
H15A C15 H15B 109.5 . .
C14 C15 H15C 109.5 . .
H15A C15 H15C 109.5 . .
H15B C15 H15C 109.5 . .
C21 C16 C17 122.2(4) . .
C21 C16 N3 117.8(3) . .
C17 C16 N3 119.9(3) . .
C18 C17 C16 117.3(4) . .
C18 C17 Pd1 124.3(3) . .
C16 C17 Pd1 118.4(3) . .
C19 C18 C17 121.3(4) . .
C19 C18 H18 119.4 . .
C17 C18 H18 119.4 . .
C18 C19 C20 120.0(4) . .
C18 C19 H19 120.0 . .
C20 C19 H19 120.0 . .
C21 C20 C19 120.5(4) . .
C21 C20 H20 119.7 . .
C19 C20 H20 119.7 . .
C20 C21 C16 118.3(4) . .
C20 C21 C22 119.3(4) . .
C16 C21 C22 122.4(4) . .
C21 C22 H22A 109.5 . .
C21 C22 H22B 109.5 . .
H22A C22 H22B 109.5 . .
C21 C22 H22C 109.5 . .
H22A C22 H22C 109.5 . .
H22B C22 H22C 109.5 . .
N4 C23 P1 112.4(3) . .
N4 C23 H23A 109.1 . .
P1 C23 H23A 109.1 . .
N4 C23 H23B 109.1 . .
P1 C23 H23B 109.1 . .
H23A C23 H23B 107.9 . .
N5 C24 P1 111.6(3) . .
N5 C24 H24A 109.3 . .
P1 C24 H24A 109.3 . .
N5 C24 H24B 109.3 . .
P1 C24 H24B 109.3 . .
H24A C24 H24B 108.0 . .
N6 C25 P1 112.6(3) . .
N6 C25 H25A 109.1 . .
P1 C25 H25A 109.1 . .
N6 C25 H25B 109.1 . .
P1 C25 H25B 109.1 . .
H25A C25 H25B 107.8 . .
N4 C26 N6 114.0(4) . .
N4 C26 H26A 108.7 . .
N6 C26 H26A 108.7 . .
N4 C26 H26B 108.7 . .
N6 C26 H26B 108.7 . .
H26A C26 H26B 107.6 . .
N4 C27 N5 114.2(3) . .
N4 C27 H27A 108.7 . .
N5 C27 H27A 108.7 . .
N4 C27 H27B 108.7 . .
N5 C27 H27B 108.7 . .
H27A C27 H27B 107.6 . .
N6 C28 N5 115.1(3) . .
N6 C28 H28A 108.5 . .
N5 C28 H28A 108.5 . .
N6 C28 H28B 108.5 . .
N5 C28 H28B 108.5 . .
H28A C28 H28B 107.5 . .
N7 C29 S1 178.5(4) . .
C32 C30 C31 132.0(10) 2_767 .
C30 C31 C32 102.8(10) . .
C30 C31 C33 142.4(11) . .
C32 C31 C33 39.6(8) . .
C33 C32 C30 144.7(18) . 2_767
C33 C32 C31 90.2(16) . .
C30 C32 C31 124.6(12) 2_767 .
C32 C33 C31 50.3(11) . .

loop_
_geom_bond_atom_site_label_1
_geom_bond_atom_site_label_2
_geom_bond_distance
_geom_bond_site_symmetry_2
Pd1 C17 1.987(4) .
Pd1 N1 2.095(3) .
Pd1 N7 2.096(4) .
Pd1 P1 2.2481(9) .
P1 C25 1.842(4) .
P1 C23 1.844(4) .
P1 C24 1.855(4) .
S1 C29 1.625(4) .
N1 C1 1.311(5) .
N1 C2 1.423(5) .
N2 C1 1.363(5) .
N2 C9 1.444(6) .
N2 H2 0.8600 .
N3 C1 1.365(5) .
N3 C16 1.418(5) .
N3 H3 0.8600 .
N4 C26 1.461(6) .
N4 C27 1.462(6) .
N4 C23 1.470(5) .
N5 C28 1.469(6) .
N5 C27 1.472(6) .
N5 C24 1.477(5) .
N6 C28 1.467(6) .
N6 C25 1.471(5) .
N6 C26 1.476(6) .
N7 C29 1.154(6) .
C2 C7 1.380(6) .
C2 C3 1.388(7) .
C3 C4 1.373(7) .
C3 H3A 0.9300 .
C4 C5 1.343(9) .
C4 H4 0.9300 .
C5 C6 1.385(9) .
C5 H5 0.9300 .
C6 C7 1.420(7) .
C6 H6 0.9300 .
C7 C8 1.472(8) .
C8 H8A 0.9600 .
C8 H8B 0.9600 .
C8 H8C 0.9600 .
C9 C14 1.363(8) .
C9 C10 1.445(8) .
C10 C11 1.364(8) .
C10 H10 0.9300 .
C11 C12 1.374(10) .
C11 H11 0.9300 .
C12 C13 1.339(10) .
C12 H12 0.9300 .
C13 C14 1.418(8) .
C13 H13 0.9300 .
C14 C15 1.426(9) .
C15 H15A 0.9600 .
C15 H15B 0.9600 .
C15 H15C 0.9600 .
C16 C21 1.397(6) .
C16 C17 1.401(5) .
C17 C18 1.398(5) .
C18 C19 1.380(6) .
C18 H18 0.9300 .
C19 C20 1.394(6) .
C19 H19 0.9300 .
C20 C21 1.388(6) .
C20 H20 0.9300 .
C21 C22 1.515(6) .
C22 H22A 0.9600 .
C22 H22B 0.9600 .
C22 H22C 0.9600 .
C23 H23A 0.9700 .
C23 H23B 0.9700 .
C24 H24A 0.9700 .
C24 H24B 0.9700 .
C25 H25A 0.9700 .
C25 H25B 0.9700 .
C26 H26A 0.9700 .
C26 H26B 0.9700 .
C27 H27A 0.9700 .
C27 H27B 0.9700 .
C28 H28A 0.9700 .
C28 H28B 0.9700 .
C30 C32 1.356(16) 2_767
C30 C31 1.404(13) .
C31 C32 1.530(16) .
C31 C33 1.99(2) .
C32 C33 1.27(2) .

loop_
_geom_torsion_atom_site_label_1
_geom_torsion_atom_site_label_2
_geom_torsion_atom_site_label_3
_geom_torsion_atom_site_label_4
_geom_torsion
_geom_torsion_site_symmetry_1
_geom_torsion_site_symmetry_4
C2 N1 C1 N2 8.4(6) . .
Pd1 N1 C1 N2 -154.1(3) . .
C2 N1 C1 N3 -169.8(4) . .
Pd1 N1 C1 N3 27.7(5) . .
C9 N2 C1 N1 171.6(4) . .
C9 N2 C1 N3 -10.1(6) . .
C16 N3 C1 N1 29.3(6) . .
C16 N3 C1 N2 -149.0(4) . .
C1 N1 C2 C7 95.9(5) . .
Pd1 N1 C2 C7 -103.0(4) . .
C1 N1 C2 C3 -83.5(5) . .
Pd1 N1 C2 C3 77.6(4) . .
C7 C2 C3 C4 -0.4(6) . .
N1 C2 C3 C4 179.1(4) . .
C2 C3 C4 C5 -0.9(7) . .
C3 C4 C5 C6 1.3(8) . .
C4 C5 C6 C7 -0.5(7) . .
C3 C2 C7 C6 1.1(6) . .
N1 C2 C7 C6 -178.3(4) . .
C3 C2 C7 C8 -177.8(5) . .
N1 C2 C7 C8 2.8(6) . .
C5 C6 C7 C2 -0.7(7) . .
C5 C6 C7 C8 178.2(5) . .
C1 N2 C9 C14 94.4(6) . .
C1 N2 C9 C10 -86.6(5) . .
C14 C9 C10 C11 0.8(7) . .
N2 C9 C10 C11 -178.3(4) . .
C9 C10 C11 C12 -1.9(8) . .
C10 C11 C12 C13 2.3(9) . .
C11 C12 C13 C14 -1.4(8) . .
N2 C9 C14 C13 179.2(4) . .
C10 C9 C14 C13 0.1(7) . .
N2 C9 C14 C15 1.2(7) . .
C10 C9 C14 C15 -177.9(5) . .
C12 C13 C14 C9 0.1(7) . .
C12 C13 C14 C15 178.1(5) . .
C1 N3 C16 C21 136.3(4) . .
C1 N3 C16 C17 -44.1(5) . .
C21 C16 C17 C18 -4.8(5) . .
N3 C16 C17 C18 175.6(3) . .
C21 C16 C17 Pd1 175.1(3) . .
N3 C16 C17 Pd1 -4.5(4) . .
C16 C17 C18 C19 5.0(5) . .
Pd1 C17 C18 C19 -174.9(3) . .
C17 C18 C19 C20 -1.2(6) . .
C18 C19 C20 C21 -3.2(6) . .
C19 C20 C21 C16 3.3(6) . .
C19 C20 C21 C22 -175.5(4) . .
C17 C16 C21 C20 0.7(5) . .
N3 C16 C21 C20 -179.7(3) . .
C17 C16 C21 C22 179.5(3) . .
N3 C16 C21 C22 -0.9(5) . .
C26 N4 C23 P1 61.1(4) . .
C27 N4 C23 P1 -60.8(4) . .
C25 P1 C23 N4 -49.9(3) . .
C24 P1 C23 N4 49.9(3) . .
Pd1 P1 C23 N4 -168.6(2) . .
C28 N5 C24 P1 -59.8(4) . .
C27 N5 C24 P1 61.0(4) . .
C25 P1 C24 N5 49.0(3) . .
C23 P1 C24 N5 -49.9(3) . .
Pd1 P1 C24 N5 172.8(2) . .
C28 N6 C25 P1 59.7(4) . .
C26 N6 C25 P1 -60.4(4) . .
C23 P1 C25 N6 49.8(3) . .
C24 P1 C25 N6 -49.3(3) . .
Pd1 P1 C25 N6 175.5(3) . .
C27 N4 C26 N6 55.5(4) . .
C23 N4 C26 N6 -67.3(5) . .
C28 N6 C26 N4 -54.7(4) . .
C25 N6 C26 N4 66.9(5) . .
C26 N4 C27 N5 -55.1(5) . .
C23 N4 C27 N5 67.9(5) . .
C28 N5 C27 N4 53.9(4) . .
C24 N5 C27 N4 -68.4(5) . .
C25 N6 C28 N5 -67.4(4) . .
C26 N6 C28 N5 54.4(4) . .
C27 N5 C28 N6 -54.2(4) . .
C24 N5 C28 N6 68.0(5) . .
C32 C30 C31 C32 9(2) 2_767 .
C32 C30 C31 C33 10(2) 2_767 .
C30 C31 C32 C33 179.0(14) . .
C30 C31 C32 C30 -7.7(18) . 2_767
C33 C31 C32 C30 173(2) . 2_767
C30 C32 C33 C31 -171(3) 2_767 .
